data_2018115
loop_
_publ_author_name
'Yang, Rui'
'Ma, Jian-Ping'
'Huang, Ru-Qi'
'Dong, Yu-Bin'

_publ_section_title
;
 Coordination-directed one-dimensional coordination polymers generated
 from a new oxadiazole bridging ligand and Hg<i>X</i>~2~ (<i>X</i> =
 Cl, Br and I)
;
_journal_coeditor_code SQ3288
_journal_issue 6
_journal_name_full 'Acta Crystallographica Section C'
_journal_page_first m176
_journal_page_last m180
_journal_paper_doi 10.1107/S0108270111016246
_journal_volume 67
_journal_year 2011
_chemical_formula_iupac '[Hg2 Br2 (C28 H24 N4 O3)] , C H4 O'
_chemical_formula_moiety 'C28 H24 Br2 Hg N4 O3, C H4 O'
_chemical_formula_sum 'C29 H28 Br2 Hg N4 O4'
_chemical_formula_weight 856.96
_chemical_name_systematic
;
<i>catena</i>-poly[[[dibromidomercury(II)]-\m-2,5-bis{5-methyl-
2-[(4-pyridyl)methoxy]phenyl}-1,3,4-oxadiazole] methanol monosolvate]
;
_space_group_IT_number 2
_symmetry_cell_setting triclinic
_symmetry_space_group_name_Hall '-P 1'
_symmetry_space_group_name_H-M 'P -1'
_atom_sites_solution_hydrogens geom
_atom_sites_solution_primary direct
_atom_sites_solution_secondary difmap
_audit_creation_method SHELXL97
_cell_angle_alpha 95.747(2)
_cell_angle_beta 99.101(2)
_cell_angle_gamma 98.902(2)
_cell_formula_units_Z 2
_cell_length_a 8.8247(12)
_cell_length_b 12.9673(18)
_cell_length_c 13.0197(18)
_cell_measurement_reflns_used 4801
_cell_measurement_temperature 123(2)
_cell_measurement_theta_max 28.056
_cell_measurement_theta_min 2.403
_cell_volume 1441.5(3)
_computing_cell_refinement 'SMART (Bruker, 2003)'
_computing_data_collection 'SMART (Bruker, 2003)'
_computing_data_reduction 'SAINT (Bruker, 2003)'
_computing_molecular_graphics 'SHELXTL (Sheldrick, 2008)'
_computing_publication_material 'SHELXTL (Sheldrick, 2008)'
_computing_structure_refinement 'SHELXL97 (Sheldrick, 2008)'
_computing_structure_solution 'SHELXS97 (Sheldrick, 2008)'
_diffrn_ambient_temperature 123(2)
_diffrn_measured_fraction_theta_full 0.978
_diffrn_measured_fraction_theta_max 0.978
_diffrn_measurement_device_type 'Bruker SMART CCD area-detector'
_diffrn_measurement_method '\f and \w'
_diffrn_radiation_monochromator graphite
_diffrn_radiation_source 'fine-focus sealed tube'
_diffrn_radiation_type MoK\a
_diffrn_radiation_wavelength 0.71073
_diffrn_reflns_av_R_equivalents 0.0359
_diffrn_reflns_av_sigmaI/netI 0.0674
_diffrn_reflns_limit_h_max 10
_diffrn_reflns_limit_h_min -10
_diffrn_reflns_limit_k_max 15
_diffrn_reflns_limit_k_min -15
_diffrn_reflns_limit_l_max 12
_diffrn_reflns_limit_l_min -15
_diffrn_reflns_number 7538
_diffrn_reflns_theta_full 25.50
_diffrn_reflns_theta_max 25.50
_diffrn_reflns_theta_min 1.60
_exptl_absorpt_coefficient_mu 8.153
_exptl_absorpt_correction_T_max 0.4961
_exptl_absorpt_correction_T_min 0.1389
_exptl_absorpt_correction_type multi-scan
_exptl_absorpt_process_details '(SADABS; Bruker, 2003)'
_exptl_crystal_colour colourless
_exptl_crystal_density_diffrn 1.974
_exptl_crystal_density_method 'not measured'
_exptl_crystal_description block
_exptl_crystal_F_000 824
_exptl_crystal_size_max 0.40
_exptl_crystal_size_mid 0.28
_exptl_crystal_size_min 0.10
_refine_diff_density_max 2.725
_refine_diff_density_min -3.433
_refine_ls_extinction_method none
_refine_ls_goodness_of_fit_ref 1.017
_refine_ls_hydrogen_treatment constr
_refine_ls_matrix_type full
_refine_ls_number_parameters 363
_refine_ls_number_reflns 5274
_refine_ls_number_restraints 0
_refine_ls_restrained_S_all 1.017
_refine_ls_R_factor_all 0.0522
_refine_ls_R_factor_gt 0.0478
_refine_ls_shift/su_max 0.001
_refine_ls_shift/su_mean 0.000
_refine_ls_structure_factor_coef Fsqd
_refine_ls_weighting_details 'calc w = 1/[\s^2^(Fo^2^)+(0.0848P)^2^+0.0000P] where P=(Fo^2^+2Fc^2^)/3'
_refine_ls_weighting_scheme calc
_refine_ls_wR_factor_gt 0.1232
_refine_ls_wR_factor_ref 0.1265
_reflns_number_gt 4754
_reflns_number_total 5274
_reflns_threshold_expression I>2\s(I)
_cod_data_source_file sq3288.cif
_cod_data_source_block III
_cod_database_code 2018115
_cod_database_fobs_code 2018115

loop_
_symmetry_equiv_pos_as_xyz
'x, y, z'
'-x, -y, -z'

loop_
_atom_site_type_symbol
_atom_site_label
_atom_site_fract_x
_atom_site_fract_y
_atom_site_fract_z
_atom_site_U_iso_or_equiv
_atom_site_adp_type
_atom_site_calc_flag
_atom_site_refinement_flags
_atom_site_occupancy
_atom_site_symmetry_multiplicity
_atom_site_disorder_assembly
_atom_site_disorder_group
Br Br1 0.61390(9) 0.48874(6) 1.27101(5) 0.03088(19) Uani d . 1 1 . .
Br Br2 0.19318(9) 0.32231(6) 1.41557(6) 0.03231(19) Uani d . 1 1 . .
C C1 0.7988(8) 0.3911(5) 0.5109(5) 0.0251(15) Uani d . 1 1 . .
H H1 0.8237 0.4191 0.4498 0.030 Uiso calc R 1 1 . .
C C2 0.9202(8) 0.3855(5) 0.5910(5) 0.0236(14) Uani d . 1 1 . .
H H2 1.0254 0.4089 0.5847 0.028 Uiso calc R 1 1 . .
C C3 0.8845(8) 0.3451(5) 0.6802(5) 0.0182(13) Uani d . 1 1 . .
C C4 0.7297(8) 0.3125(5) 0.6856(5) 0.0257(15) Uani d . 1 1 . .
H H4 0.7020 0.2843 0.7460 0.031 Uiso calc R 1 1 . .
C C5 0.6145(8) 0.3211(5) 0.6023(5) 0.0263(15) Uani d . 1 1 . .
H H5 0.5083 0.2993 0.6071 0.032 Uiso calc R 1 1 . .
C C6 1.0121(8) 0.3385(5) 0.7714(5) 0.0217(14) Uani d . 1 1 . .
H H6A 1.1153 0.3602 0.7519 0.026 Uiso calc R 1 1 . .
H H6B 1.0036 0.3875 0.8328 0.026 Uiso calc R 1 1 . .
C C7 1.0503(7) 0.1601(5) 0.7363(5) 0.0187(13) Uani d . 1 1 . .
C C8 1.1326(8) 0.1814(5) 0.6571(5) 0.0214(13) Uani d . 1 1 . .
H H8 1.1594 0.2519 0.6435 0.026 Uiso calc R 1 1 . .
C C9 1.1770(8) 0.0997(6) 0.5968(5) 0.0238(14) Uani d . 1 1 . .
H H9 1.2334 0.1158 0.5424 0.029 Uiso calc R 1 1 . .
C C10 1.1410(8) -0.0035(5) 0.6143(5) 0.0236(14) Uani d . 1 1 . .
C C11 1.0602(8) -0.0249(5) 0.6948(5) 0.0222(14) Uani d . 1 1 . .
H H11 1.0353 -0.0956 0.7084 0.027 Uiso calc R 1 1 . .
C C12 1.0141(7) 0.0555(5) 0.7568(5) 0.0174(13) Uani d . 1 1 . .
C C13 1.1906(9) -0.0914(6) 0.5480(5) 0.0310(16) Uani d . 1 1 . .
H H13A 1.1759 -0.0784 0.4745 0.046 Uiso calc R 1 1 . .
H H13B 1.1272 -0.1589 0.5540 0.046 Uiso calc R 1 1 . .
H H13C 1.3008 -0.0935 0.5728 0.046 Uiso calc R 1 1 . .
C C14 0.9285(7) 0.0294(5) 0.8402(5) 0.0154(12) Uani d . 1 1 . .
C C15 0.8123(7) -0.0756(5) 0.9320(5) 0.0171(12) Uani d . 1 1 . .
C C16 0.7549(7) -0.1783(5) 0.9633(5) 0.0168(13) Uani d . 1 1 . .
C C17 0.7998(8) -0.2679(5) 0.9122(5) 0.0207(13) Uani d . 1 1 . .
H H17 0.8615 -0.2598 0.8591 0.025 Uiso calc R 1 1 . .
C C18 0.7538(8) -0.3678(5) 0.9398(5) 0.0232(14) Uani d . 1 1 . .
C C19 0.6653(8) -0.3766(5) 1.0173(5) 0.0245(15) Uani d . 1 1 . .
H H19 0.6350 -0.4443 1.0371 0.029 Uiso calc R 1 1 . .
C C20 0.6183(8) -0.2910(5) 1.0677(5) 0.0240(14) Uani d . 1 1 . .
H H20 0.5549 -0.3003 1.1198 0.029 Uiso calc R 1 1 . .
C C21 0.6657(7) -0.1901(5) 1.0408(5) 0.0190(13) Uani d . 1 1 . .
C C22 0.8045(10) -0.4619(5) 0.8859(6) 0.0332(17) Uani d . 1 1 . .
H H22A 0.8021 -0.4543 0.8115 0.050 Uiso calc R 1 1 . .
H H22B 0.7337 -0.5261 0.8923 0.050 Uiso calc R 1 1 . .
H H22C 0.9108 -0.4664 0.9188 0.050 Uiso calc R 1 1 . .
C C23 0.5319(7) -0.1107(5) 1.1651(5) 0.0188(13) Uani d . 1 1 . .
H H23A 0.5827 -0.1463 1.2215 0.023 Uiso calc R 1 1 . .
H H23B 0.4281 -0.1532 1.1356 0.023 Uiso calc R 1 1 . .
C C24 0.5150(7) -0.0023(5) 1.2083(5) 0.0194(13) Uani d . 1 1 . .
C C25 0.5905(8) 0.0879(5) 1.1772(5) 0.0216(13) Uani d . 1 1 . .
H H25 0.6549 0.0832 1.1256 0.026 Uiso calc R 1 1 . .
C C26 0.5710(8) 0.1842(5) 1.2219(5) 0.0236(14) Uani d . 1 1 . .
H H26 0.6238 0.2458 1.2005 0.028 Uiso calc R 1 1 . .
C C27 0.4076(8) 0.1086(5) 1.3251(5) 0.0213(13) Uani d . 1 1 . .
H H27 0.3429 0.1154 1.3763 0.026 Uiso calc R 1 1 . .
C C28 0.4232(8) 0.0091(5) 1.2846(5) 0.0220(14) Uani d . 1 1 . .
H H28 0.3715 -0.0512 1.3088 0.026 Uiso calc R 1 1 . .
C C29 0.7860(10) 0.3041(6) 1.0472(6) 0.0371(19) Uani d . 1 1 . .
H H29A 0.8834 0.3188 1.0983 0.056 Uiso calc R 1 1 . .
H H29B 0.7245 0.2373 1.0571 0.056 Uiso calc R 1 1 . .
H H29C 0.7263 0.3609 1.0576 0.056 Uiso calc R 1 1 . .
Hg Hg1 0.45331(3) 0.368829(18) 1.365854(17) 0.02196(12) Uani d . 1 1 . .
N N1 0.8778(6) 0.0868(4) 0.9089(4) 0.0182(11) Uani d . 1 1 . .
N N2 0.8016(6) 0.0181(4) 0.9699(4) 0.0185(11) Uani d . 1 1 . .
N N3 0.4796(6) 0.1952(4) 1.2951(4) 0.0191(11) Uani d . 1 1 . .
N N4 0.6492(6) 0.3594(4) 0.5151(4) 0.0215(11) Uani d . 1 1 . .
O O1 0.8910(5) -0.0755(3) 0.8503(3) 0.0184(9) Uani d . 1 1 . .
O O2 0.6245(6) -0.1009(3) 1.0854(3) 0.0229(10) Uani d . 1 1 . .
O O3 0.9998(5) 0.2333(3) 0.7987(3) 0.0196(9) Uani d . 1 1 . .
O O4 0.8198(7) 0.2975(4) 0.9458(4) 0.0361(13) Uani d . 1 1 . .
H H4A 0.8495 0.2401 0.9314 0.054 Uiso calc R 1 1 . .

loop_
_atom_site_aniso_label
_atom_site_aniso_U_11
_atom_site_aniso_U_22
_atom_site_aniso_U_33
_atom_site_aniso_U_12
_atom_site_aniso_U_13
_atom_site_aniso_U_23
Br1 0.0337(4) 0.0293(4) 0.0294(4) -0.0007(3) 0.0060(3) 0.0117(3)
Br2 0.0322(4) 0.0297(4) 0.0397(4) 0.0073(3) 0.0180(3) 0.0049(3)
C1 0.031(4) 0.020(3) 0.028(3) 0.009(3) 0.009(3) 0.006(3)
C2 0.028(4) 0.019(3) 0.025(3) 0.000(3) 0.008(3) 0.007(3)
C3 0.028(4) 0.009(3) 0.020(3) 0.007(2) 0.008(3) 0.002(2)
C4 0.028(4) 0.028(4) 0.022(3) 0.005(3) 0.006(3) 0.007(3)
C5 0.024(4) 0.029(4) 0.027(4) 0.006(3) 0.004(3) 0.006(3)
C6 0.027(4) 0.014(3) 0.026(3) 0.005(3) 0.004(3) 0.007(2)
C7 0.017(3) 0.022(3) 0.017(3) 0.008(3) -0.001(2) 0.001(2)
C8 0.021(3) 0.019(3) 0.023(3) 0.003(3) 0.001(3) 0.003(2)
C9 0.020(3) 0.037(4) 0.019(3) 0.014(3) 0.006(3) 0.007(3)
C10 0.020(3) 0.028(4) 0.020(3) 0.009(3) -0.005(3) -0.003(3)
C11 0.026(4) 0.020(3) 0.020(3) 0.011(3) -0.003(3) 0.001(2)
C12 0.017(3) 0.019(3) 0.015(3) 0.005(2) -0.004(2) 0.003(2)
C13 0.031(4) 0.036(4) 0.027(4) 0.014(3) 0.003(3) -0.004(3)
C14 0.014(3) 0.011(3) 0.020(3) 0.003(2) -0.002(2) 0.004(2)
C15 0.012(3) 0.019(3) 0.018(3) 0.001(2) -0.002(2) 0.000(2)
C16 0.017(3) 0.011(3) 0.020(3) 0.001(2) -0.005(2) 0.004(2)
C17 0.026(4) 0.017(3) 0.017(3) 0.008(3) -0.005(3) 0.002(2)
C18 0.029(4) 0.017(3) 0.021(3) 0.009(3) -0.008(3) -0.002(2)
C19 0.029(4) 0.012(3) 0.029(3) 0.002(3) -0.004(3) 0.006(3)
C20 0.025(4) 0.020(3) 0.024(3) -0.002(3) -0.001(3) 0.006(3)
C21 0.017(3) 0.016(3) 0.020(3) -0.001(2) -0.006(2) -0.001(2)
C22 0.051(5) 0.016(3) 0.034(4) 0.014(3) 0.004(3) 0.004(3)
C23 0.020(3) 0.017(3) 0.020(3) 0.002(2) 0.003(2) 0.004(2)
C24 0.020(3) 0.020(3) 0.016(3) 0.005(3) -0.005(2) 0.003(2)
C25 0.023(4) 0.022(3) 0.022(3) 0.006(3) 0.007(3) 0.002(2)
C26 0.027(4) 0.017(3) 0.026(3) 0.004(3) 0.004(3) 0.004(3)
C27 0.023(3) 0.022(3) 0.018(3) 0.003(3) 0.000(2) 0.003(2)
C28 0.023(4) 0.021(3) 0.020(3) 0.001(3) 0.001(3) 0.003(2)
C29 0.054(5) 0.037(4) 0.028(4) 0.021(4) 0.015(4) 0.008(3)
Hg1 0.02546(18) 0.01910(17) 0.02258(17) 0.00511(11) 0.00594(11) 0.00398(10)
N1 0.023(3) 0.011(2) 0.019(3) 0.003(2) 0.002(2) 0.0013(19)
N2 0.023(3) 0.013(3) 0.018(3) 0.004(2) -0.001(2) 0.0051(19)
N3 0.021(3) 0.021(3) 0.016(3) 0.009(2) 0.003(2) 0.002(2)
N4 0.022(3) 0.019(3) 0.024(3) 0.003(2) 0.002(2) 0.005(2)
O1 0.026(3) 0.011(2) 0.019(2) 0.0057(18) 0.0009(18) 0.0035(16)
O2 0.033(3) 0.012(2) 0.025(2) 0.0036(19) 0.0079(19) 0.0006(17)
O3 0.024(2) 0.013(2) 0.025(2) 0.0066(18) 0.0055(18) 0.0050(17)
O4 0.062(4) 0.025(3) 0.032(3) 0.021(3) 0.024(3) 0.010(2)

loop_
_atom_type_symbol
_atom_type_description
_atom_type_scat_dispersion_real
_atom_type_scat_dispersion_imag
_atom_type_scat_source
C C 0.0033 0.0016 'International Tables Vol C Tables 4.2.6.8 and 6.1.1.4'
H H 0.0000 0.0000 'International Tables Vol C Tables 4.2.6.8 and 6.1.1.4'
N N 0.0061 0.0033 'International Tables Vol C Tables 4.2.6.8 and 6.1.1.4'
O O 0.0106 0.0060 'International Tables Vol C Tables 4.2.6.8 and 6.1.1.4'
Br Br -0.2901 2.4595 'International Tables Vol C Tables 4.2.6.8 and 6.1.1.4'
Hg Hg -2.3894 9.2266 'International Tables Vol C Tables 4.2.6.8 and 6.1.1.4'

loop_
_geom_angle_atom_site_label_1
_geom_angle_atom_site_label_2
_geom_angle_atom_site_label_3
_geom_angle_site_symmetry_1
_geom_angle_site_symmetry_3
_geom_angle
_geom_angle_publ_flag
N4 C1 C2 . . 123.5(6) ?
N4 C1 H1 . . 118.2 ?
C2 C1 H1 . . 118.2 ?
C3 C2 C1 . . 118.5(7) ?
C3 C2 H2 . . 120.8 ?
C1 C2 H2 . . 120.8 ?
C2 C3 C4 . . 118.4(6) ?
C2 C3 C6 . . 121.0(6) ?
C4 C3 C6 . . 120.6(6) ?
C3 C4 C5 . . 119.8(6) ?
C3 C4 H4 . . 120.1 ?
C5 C4 H4 . . 120.1 ?
N4 C5 C4 . . 121.8(7) ?
N4 C5 H5 . . 119.1 ?
C4 C5 H5 . . 119.1 ?
O3 C6 C3 . . 110.8(5) ?
O3 C6 H6A . . 109.5 ?
C3 C6 H6A . . 109.5 ?
O3 C6 H6B . . 109.5 ?
C3 C6 H6B . . 109.5 ?
H6A C6 H6B . . 108.1 ?
O3 C7 C8 . . 125.1(6) ?
O3 C7 C12 . . 115.8(6) ?
C8 C7 C12 . . 119.1(6) ?
C7 C8 C9 . . 120.3(6) ?
C7 C8 H8 . . 119.8 ?
C9 C8 H8 . . 119.8 ?
C10 C9 C8 . . 121.7(6) ?
C10 C9 H9 . . 119.2 ?
C8 C9 H9 . . 119.2 ?
C9 C10 C11 . . 118.2(6) ?
C9 C10 C13 . . 120.9(6) ?
C11 C10 C13 . . 120.9(6) ?
C10 C11 C12 . . 121.5(6) ?
C10 C11 H11 . . 119.3 ?
C12 C11 H11 . . 119.3 ?
C11 C12 C7 . . 119.3(6) ?
C11 C12 C14 . . 119.7(6) ?
C7 C12 C14 . . 121.0(6) ?
C10 C13 H13A . . 109.5 ?
C10 C13 H13B . . 109.5 ?
H13A C13 H13B . . 109.5 ?
C10 C13 H13C . . 109.5 ?
H13A C13 H13C . . 109.5 ?
H13B C13 H13C . . 109.5 ?
N1 C14 O1 . . 111.0(5) ?
N1 C14 C12 . . 132.2(6) ?
O1 C14 C12 . . 116.8(5) ?
N2 C15 O1 . . 112.1(5) ?
N2 C15 C16 . . 130.6(6) ?
O1 C15 C16 . . 117.3(5) ?
C21 C16 C17 . . 119.8(6) ?
C21 C16 C15 . . 123.3(6) ?
C17 C16 C15 . . 116.9(6) ?
C18 C17 C16 . . 120.3(6) ?
C18 C17 H17 . . 119.8 ?
C16 C17 H17 . . 119.8 ?
C19 C18 C17 . . 118.3(6) ?
C19 C18 C22 . . 122.1(6) ?
C17 C18 C22 . . 119.6(7) ?
C18 C19 C20 . . 122.7(6) ?
C18 C19 H19 . . 118.6 ?
C20 C19 H19 . . 118.6 ?
C19 C20 C21 . . 119.1(7) ?
C19 C20 H20 . . 120.4 ?
C21 C20 H20 . . 120.4 ?
O2 C21 C16 . . 116.7(6) ?
O2 C21 C20 . . 123.6(6) ?
C16 C21 C20 . . 119.7(6) ?
C18 C22 H22A . . 109.5 ?
C18 C22 H22B . . 109.5 ?
H22A C22 H22B . . 109.5 ?
C18 C22 H22C . . 109.5 ?
H22A C22 H22C . . 109.5 ?
H22B C22 H22C . . 109.5 ?
O2 C23 C24 . . 108.0(5) ?
O2 C23 H23A . . 110.1 ?
C24 C23 H23A . . 110.1 ?
O2 C23 H23B . . 110.1 ?
C24 C23 H23B . . 110.1 ?
H23A C23 H23B . . 108.4 ?
C25 C24 C28 . . 118.1(6) ?
C25 C24 C23 . . 122.8(6) ?
C28 C24 C23 . . 119.1(6) ?
C26 C25 C24 . . 119.1(6) ?
C26 C25 H25 . . 120.4 ?
C24 C25 H25 . . 120.4 ?
N3 C26 C25 . . 122.7(6) ?
N3 C26 H26 . . 118.6 ?
C25 C26 H26 . . 118.6 ?
N3 C27 C28 . . 122.4(6) ?
N3 C27 H27 . . 118.8 ?
C28 C27 H27 . . 118.8 ?
C27 C28 C24 . . 119.5(6) ?
C27 C28 H28 . . 120.2 ?
C24 C28 H28 . . 120.2 ?
O4 C29 H29A . . 109.5 ?
O4 C29 H29B . . 109.5 ?
H29A C29 H29B . . 109.5 ?
O4 C29 H29C . . 109.5 ?
H29A C29 H29C . . 109.5 ?
H29B C29 H29C . . 109.5 ?
N3 Hg1 N4 . 1_556 89.01(17) yes
N3 Hg1 Br2 . . 97.87(14) yes
N4 Hg1 Br2 1_556 . 108.12(13) yes
N3 Hg1 Br1 . . 104.29(13) yes
N4 Hg1 Br1 1_556 . 99.03(13) yes
Br2 Hg1 Br1 . . 145.07(3) yes
C14 N1 N2 . . 107.2(5) ?
C14 N1 H4A . . 135.7 ?
N2 N1 H4A . . 116.0 ?
C15 N2 N1 . . 106.0(5) ?
C27 N3 C26 . . 118.1(5) ?
C27 N3 Hg1 . . 122.5(4) ?
C26 N3 Hg1 . . 119.4(4) ?
C1 N4 C5 . . 118.0(6) ?
C1 N4 Hg1 . 1_554 119.2(4) ?
C5 N4 Hg1 . 1_554 122.8(5) ?
C15 O1 C14 . . 103.7(5) ?
C21 O2 C23 . . 118.0(5) ?
C7 O3 C6 . . 118.1(5) ?
C29 O4 H4A . . 109.5 ?

loop_
_geom_bond_atom_site_label_1
_geom_bond_atom_site_label_2
_geom_bond_site_symmetry_2
_geom_bond_distance
_geom_bond_publ_flag
Br1 Hg1 . 2.4914(7) yes
Br2 Hg1 . 2.4844(8) yes
C1 N4 . 1.332(9) ?
C1 C2 . 1.388(10) ?
C1 H1 . 0.9500 ?
C2 C3 . 1.381(9) ?
C2 H2 . 0.9500 ?
C3 C4 . 1.382(10) ?
C3 C6 . 1.520(9) ?
C4 C5 . 1.390(10) ?
C4 H4 . 0.9500 ?
C5 N4 . 1.343(9) ?
C5 H5 . 0.9500 ?
C6 O3 . 1.436(7) ?
C6 H6A . 0.9900 ?
C6 H6B . 0.9900 ?
C7 O3 . 1.359(7) ?
C7 C8 . 1.378(9) ?
C7 C12 . 1.407(9) ?
C8 C9 . 1.396(9) ?
C8 H8 . 0.9500 ?
C9 C10 . 1.378(10) ?
C9 H9 . 0.9500 ?
C10 C11 . 1.385(10) ?
C10 C13 . 1.521(9) ?
C11 C12 . 1.403(8) ?
C11 H11 . 0.9500 ?
C12 C14 . 1.456(9) ?
C13 H13A . 0.9800 ?
C13 H13B . 0.9800 ?
C13 H13C . 0.9800 ?
C14 N1 . 1.284(8) ?
C14 O1 . 1.374(7) ?
C15 N2 . 1.288(8) ?
C15 O1 . 1.359(8) ?
C15 C16 . 1.470(9) ?
C16 C21 . 1.381(9) ?
C16 C17 . 1.422(8) ?
C17 C18 . 1.396(9) ?
C17 H17 . 0.9500 ?
C18 C19 . 1.374(10) ?
C18 C22 . 1.510(9) ?
C19 C20 . 1.385(9) ?
C19 H19 . 0.9500 ?
C20 C21 . 1.406(9) ?
C20 H20 . 0.9500 ?
C21 O2 . 1.367(7) ?
C22 H22A . 0.9800 ?
C22 H22B . 0.9800 ?
C22 H22C . 0.9800 ?
C23 O2 . 1.423(7) ?
C23 C24 . 1.499(8) ?
C23 H23A . 0.9900 ?
C23 H23B . 0.9900 ?
C24 C25 . 1.384(9) ?
C24 C28 . 1.388(9) ?
C25 C26 . 1.371(9) ?
C25 H25 . 0.9500 ?
C26 N3 . 1.352(8) ?
C26 H26 . 0.9500 ?
C27 N3 . 1.328(9) ?
C27 C28 . 1.380(9) ?
C27 H27 . 0.9500 ?
C28 H28 . 0.9500 ?
C29 O4 . 1.397(8) ?
C29 H29A . 0.9800 ?
C29 H29B . 0.9800 ?
C29 H29C . 0.9800 ?
Hg1 N3 . 2.405(5) yes
Hg1 N4 1_556 2.415(5) yes
N1 N2 . 1.415(7) ?
N4 Hg1 1_554 2.415(5) ?
O4 H4A . 0.8400 ?

loop_
_geom_hbond_atom_site_label_D
_geom_hbond_atom_site_label_H
_geom_hbond_atom_site_label_A
_geom_hbond_site_symmetry_A
_geom_hbond_distance_DH
_geom_hbond_distance_HA
_geom_hbond_distance_DA
_geom_hbond_angle_DHA
O4 H4A N1 . 0.84 2.04 2.865(7) 167.1
O4 H4A O3 . 0.84 2.34 2.818(6) 116.4

loop_
_geom_torsion_atom_site_label_1
_geom_torsion_atom_site_label_2
_geom_torsion_atom_site_label_3
_geom_torsion_atom_site_label_4
_geom_torsion_site_symmetry_1
_geom_torsion_site_symmetry_2
_geom_torsion_site_symmetry_3
_geom_torsion_site_symmetry_4
_geom_torsion
_geom_torsion_publ_flag
N4 C1 C2 C3 . . . . -0.2(10) ?
C1 C2 C3 C4 . . . . -0.2(9) ?
C1 C2 C3 C6 . . . . -179.0(6) ?
C2 C3 C4 C5 . . . . -0.1(9) ?
C6 C3 C4 C5 . . . . 178.7(6) ?
C3 C4 C5 N4 . . . . 0.8(10) ?
C2 C3 C6 O3 . . . . -126.2(6) ?
C4 C3 C6 O3 . . . . 55.0(8) ?
O3 C7 C8 C9 . . . . -179.1(6) ?
C12 C7 C8 C9 . . . . 1.1(9) ?
C7 C8 C9 C10 . . . . -0.2(10) ?
C8 C9 C10 C11 . . . . -0.7(10) ?
C8 C9 C10 C13 . . . . -179.8(6) ?
C9 C10 C11 C12 . . . . 0.7(9) ?
C13 C10 C11 C12 . . . . 179.8(6) ?
C10 C11 C12 C7 . . . . 0.3(9) ?
C10 C11 C12 C14 . . . . 179.6(6) ?
O3 C7 C12 C11 . . . . 179.1(5) ?
C8 C7 C12 C11 . . . . -1.2(9) ?
O3 C7 C12 C14 . . . . -0.3(8) ?
C8 C7 C12 C14 . . . . 179.5(5) ?
C11 C12 C14 N1 . . . . 177.6(6) ?
C7 C12 C14 N1 . . . . -3.1(10) ?
C11 C12 C14 O1 . . . . -2.9(8) ?
C7 C12 C14 O1 . . . . 176.4(5) ?
N2 C15 C16 C21 . . . . 4.2(10) ?
O1 C15 C16 C21 . . . . -176.2(5) ?
N2 C15 C16 C17 . . . . -173.6(6) ?
O1 C15 C16 C17 . . . . 6.1(8) ?
C21 C16 C17 C18 . . . . 0.2(9) ?
C15 C16 C17 C18 . . . . 178.1(5) ?
C16 C17 C18 C19 . . . . -0.3(9) ?
C16 C17 C18 C22 . . . . -179.1(6) ?
C17 C18 C19 C20 . . . . 0.9(10) ?
C22 C18 C19 C20 . . . . 179.8(6) ?
C18 C19 C20 C21 . . . . -1.5(10) ?
C17 C16 C21 O2 . . . . -179.0(5) ?
C15 C16 C21 O2 . . . . 3.3(9) ?
C17 C16 C21 C20 . . . . -0.8(9) ?
C15 C16 C21 C20 . . . . -178.5(5) ?
C19 C20 C21 O2 . . . . 179.5(6) ?
C19 C20 C21 C16 . . . . 1.5(9) ?
O2 C23 C24 C25 . . . . -4.5(8) ?
O2 C23 C24 C28 . . . . 177.2(5) ?
C28 C24 C25 C26 . . . . -0.5(9) ?
C23 C24 C25 C26 . . . . -178.9(6) ?
C24 C25 C26 N3 . . . . -0.5(10) ?
N3 C27 C28 C24 . . . . -1.2(9) ?
C25 C24 C28 C27 . . . . 1.3(9) ?
C23 C24 C28 C27 . . . . 179.7(6) ?
O1 C14 N1 N2 . . . . 0.2(6) ?
C12 C14 N1 N2 . . . . 179.7(6) ?
O1 C14 N1 H4A . . . . -166.9 ?
C12 C14 N1 H4A . . . . 12.6 ?
O1 C15 N2 N1 . . . . 0.4(6) ?
C16 C15 N2 N1 . . . . -179.9(6) ?
C14 N1 N2 C15 . . . . -0.4(6) ?
H4A N1 N2 C15 . . . . 169.7 ?
C28 C27 N3 C26 . . . . 0.2(9) ?
C28 C27 N3 Hg1 . . . . -179.8(5) ?
C25 C26 N3 C27 . . . . 0.6(9) ?
C25 C26 N3 Hg1 . . . . -179.3(5) ?
N4 Hg1 N3 C27 1_556 . . . 82.2(5) ?
Br2 Hg1 N3 C27 . . . . -26.0(5) ?
Br1 Hg1 N3 C27 . . . . -178.7(4) ?
N4 Hg1 N3 C26 1_556 . . . -97.8(5) ?
Br2 Hg1 N3 C26 . . . . 154.0(4) ?
Br1 Hg1 N3 C26 . . . . 1.3(5) ?
C2 C1 N4 C5 . . . . 0.8(9) ?
C2 C1 N4 Hg1 . . . 1_554 -177.7(5) ?
C4 C5 N4 C1 . . . . -1.1(10) ?
C4 C5 N4 Hg1 . . . 1_554 177.4(5) ?
N2 C15 O1 C14 . . . . -0.3(6) ?
C16 C15 O1 C14 . . . . 179.9(5) ?
N1 C14 O1 C15 . . . . 0.1(6) ?
C12 C14 O1 C15 . . . . -179.5(5) ?
C16 C21 O2 C23 . . . . 179.7(5) ?
C20 C21 O2 C23 . . . . 1.6(8) ?
C24 C23 O2 C21 . . . . 174.8(5) ?
C8 C7 O3 C6 . . . . 9.6(9) ?
C12 C7 O3 C6 . . . . -170.6(5) ?
C3 C6 O3 C7 . . . . 76.8(7) ?
